data_4126645
loop_
_publ_author_name
'Hansmann, Max M.'
'Melaimi, Mohand'
'Bertrand, Guy'

_publ_section_title
;
 A Crystalline Monomeric Allenyl/Propargyl Radical.
;
_journal_name_full 'Journal of the American Chemical Society'
_journal_paper_doi 10.1021/jacs.7b09622
_journal_year 2017
_chemical_formula_moiety 'C40 H50 Co N'
_chemical_formula_sum 'C40 H50 Co N'
_chemical_formula_weight 603.74
_space_group_crystal_system triclinic
_space_group_IT_number 2
_space_group_name_Hall '-P 1'
_space_group_name_H-M_alt 'P -1'
_symmetry_space_group_name_Hall '-P 1'
_symmetry_space_group_name_H-M 'P -1'
_atom_sites_solution_hydrogens mixed
_audit_creation_date 2017-08-07
_audit_creation_method
;
Olex2 1.2-beta
(compiled 2017.07.20 svn.r3457 for OlexSys, GUI svn.r5370)
;
_cell_angle_alpha 86.599(2)
_cell_angle_beta 75.345(2)
_cell_angle_gamma 75.325(2)
_cell_formula_units_Z 2
_cell_length_a 9.3348(5)
_cell_length_b 10.9124(5)
_cell_length_c 17.2615(8)
_cell_measurement_reflns_used 9114
_cell_measurement_temperature 100
_cell_measurement_theta_max 71.981
_cell_measurement_theta_min 2.646
_cell_volume 1645.62(14)
_computing_cell_refinement 'SAINT v8.37A (Bruker, 2015)'
_computing_data_collection 'APEX3 v2016.1-0 (Bruker, 2016)'
_computing_data_reduction 'SAINT v8.37A (Bruker, 2015)'
_computing_molecular_graphics 'Olex2 (Dolomanov et al., 2009)'
_computing_publication_material 'Olex2 (Dolomanov et al., 2009)'
_computing_structure_refinement 'XL (Sheldrick, 2008)'
_computing_structure_solution 'ShelXT (Sheldrick, 2015)'
_diffrn_ambient_temperature 100.0
_diffrn_detector 'Bruker Platinum135 CCD'
_diffrn_detector_area_resol_mean 7.9
_diffrn_detector_type 'CCD Area Detector'
_diffrn_measured_fraction_theta_full 0.986
_diffrn_measured_fraction_theta_max 0.983
_diffrn_measurement_device 'Fixed Chi Three-Circle Diffractometer'
_diffrn_measurement_device_type 'Bruker D8 Platinum135'
_diffrn_measurement_method '\f and \w scans'
_diffrn_radiation_monochromator 'Multilayer Mirrors'
_diffrn_radiation_probe x-ray
_diffrn_radiation_type CuK\a
_diffrn_radiation_wavelength 1.54178
_diffrn_radiation_xray_symbol K-L~3~
_diffrn_reflns_av_R_equivalents 0.0422
_diffrn_reflns_av_unetI/netI 0.0207
_diffrn_reflns_Laue_measured_fraction_full 0.986
_diffrn_reflns_Laue_measured_fraction_max 0.983
_diffrn_reflns_limit_h_max 11
_diffrn_reflns_limit_h_min -11
_diffrn_reflns_limit_k_max 13
_diffrn_reflns_limit_k_min -13
_diffrn_reflns_limit_l_max 21
_diffrn_reflns_limit_l_min -21
_diffrn_reflns_number 49417
_diffrn_reflns_point_group_measured_fraction_full 0.986
_diffrn_reflns_point_group_measured_fraction_max 0.983
_diffrn_reflns_theta_full 67.500
_diffrn_reflns_theta_max 70.067
_diffrn_reflns_theta_min 2.646
_diffrn_source 'Micro Focus Rotating Anode'
_diffrn_source_type 'Bruker FR-591'
_diffrn_standards_number 0
_exptl_absorpt_coefficient_mu 4.278
_exptl_absorpt_correction_T_max 0.5231
_exptl_absorpt_correction_T_min 0.3937
_exptl_absorpt_correction_type multi-scan
_exptl_absorpt_process_details
'SADABS-2016/2 (Bruker,2016/2) was used for absorption correction. wR2(int) was 0.0742 before and 0.0562 after correction. The Ratio of minimum to maximum transmission is 0.7526. The \l/2 correction factor is Not present.'
_exptl_crystal_colour 'dark red'
_exptl_crystal_colour_modifier dark
_exptl_crystal_colour_primary red
_exptl_crystal_density_diffrn 1.218
_exptl_crystal_description needle
_exptl_crystal_F_000 648
_exptl_crystal_size_max 0.175
_exptl_crystal_size_mid 0.05
_exptl_crystal_size_min 0.05
_refine_diff_density_max 0.335
_refine_diff_density_min -0.379
_refine_diff_density_rms 0.041
_refine_ls_extinction_method none
_refine_ls_goodness_of_fit_ref 1.055
_refine_ls_hydrogen_treatment mixed
_refine_ls_matrix_type full
_refine_ls_number_parameters 439
_refine_ls_number_reflns 6159
_refine_ls_number_restraints 30
_refine_ls_restrained_S_all 1.053
_refine_ls_R_factor_all 0.0302
_refine_ls_R_factor_gt 0.0297
_refine_ls_shift/su_max 0.001
_refine_ls_shift/su_mean 0.000
_refine_ls_structure_factor_coef Fsqd
_refine_ls_weighting_details 'w=1/[\s^2^(Fo^2^)+(0.0461P)^2^+0.5970P] where P=(Fo^2^+2Fc^2^)/3'
_refine_ls_weighting_scheme calc
_refine_ls_wR_factor_gt 0.0817
_refine_ls_wR_factor_ref 0.0821
_reflns_Friedel_coverage 0.000
_reflns_number_gt 6044
_reflns_number_total 6159
_reflns_threshold_expression 'I > 2\s(I)'
_cod_data_source_file 6a.cif
_cod_data_source_block gb_mhvdi
_cod_depositor_comments
;
The following automatic conversions were performed:

'_diffrn_radiation_probe' value 'X-ray' changed to 'x-ray' according
to
/home/data/users/saulius/crontab/automatic-downloads/rss-feeds/ACS/lib/dictionaries/cif_core.dic
dictionary named 'cif_core.dic' version 2.4.2 from 2011-04-26.

Automatic conversion script
Id: cif_fix_values 4973 2017-02-22 13:04:09Z antanas 
;
_cod_database_code 4126645
_shelx_shelxl_version_number 2016/6
_shelx_space_group_comment
;
The symmetry employed for this shelxl refinement is uniquely defined
by the following loop, which should always be used as a source of
symmetry information in preference to the above space-group names.
They are only intended as comments.
;
_shelx_estimated_absorpt_t_max 0.815
_shelx_estimated_absorpt_t_min 0.521
_olex2_refinement_description
;
1. Fixed Uiso
 At 1.2 times of:
  All C(H) groups, All C(H,H) groups, All C(H,H,H,H,H) groups
 At 1.5 times of:
  All C(H,H,H) groups
2. Rigid body (RIGU) restrains
 C36A, C40A, C39A, C38A, C37A
 with sigma for 1-2 distances of 0.001 and sigma for 1-3 distances of 0.002
3. Others
 Sof(C37A)=Sof(H37A)=Sof(C38A)=Sof(H38A)=Sof(C39A)=Sof(H39A)=Sof(C40A)=
 Sof(H40A)=Sof(C36A)=Sof(H36A)=1-FVAR(1)
 Sof(C39)=Sof(H39)=Sof(C40)=Sof(H40)=Sof(C36)=Sof(H36)=Sof(C37)=Sof(H37)=
 Sof(C38)=Sof(H38)=FVAR(1)
4.a Ternary CH refined with riding coordinates:
 C11(H11), C14(H14), C36A(H36A)
4.b Secondary CH2 refined with riding coordinates:
 C19(H19A,H19B), C3(H3A,H3B), C21(H21A,H21B)
4.c Aromatic/amide H refined with riding coordinates:
 C7(H7), C9(H9), C27(H27), C30(H30), C26(H26), C8(H8), C28(H28), C39(H39),
 C40(H40), C29(H29), C36(H36), C37(H37), C38(H38), C37A(H37A), C38A(H38A),
 C39A(H39A), C40A(H40A)
4.d Fitted pentagon refined as free rotating group:
 C37A(C38A,C39A,C40A,C36A)
4.e Idealised Me refined as rotating group:
 C15(H15A,H15B,H15C), C16(H16A,H16B,H16C), C17(H17A,H17B,H17C), C18(H18A,H18B,
 H18C), C13(H13A,H13B,H13C), C20(H20A,H20B,H20C), C12(H12A,H12B,H12C), C22(H22A,
 H22B,H22C)
;
_olex2_submission_special_instructions 'No special instructions were received'

loop_
_space_group_symop_operation_xyz
'x, y, z'
'-x, -y, -z'

loop_
_atom_site_label
_atom_site_type_symbol
_atom_site_fract_x
_atom_site_fract_y
_atom_site_fract_z
_atom_site_U_iso_or_equiv
_atom_site_adp_type
_atom_site_occupancy
_atom_site_site_symmetry_order
_atom_site_calc_flag
_atom_site_refinement_flags_posn
_atom_site_refinement_flags_adp
_atom_site_refinement_flags_occupancy
_atom_site_disorder_assembly
_atom_site_disorder_group
Co1 Co 0.24277(2) 0.28652(2) 0.49690(2) 0.01907(8) Uani 1 1 d . . . . .
N1 N 0.84961(12) 0.18844(10) 0.15803(6) 0.0131(2) Uani 1 1 d . . . . .
C6 C 0.73510(14) 0.27815(12) 0.04716(8) 0.0154(3) Uani 1 1 d . . . . .
C1 C 0.80137(14) 0.26762(12) 0.22504(7) 0.0125(2) Uani 1 1 d . . . . .
C10 C 0.65962(14) 0.09709(12) 0.12171(8) 0.0154(3) Uani 1 1 d . . . . .
C25 C 0.44875(14) 0.52636(13) 0.29277(8) 0.0164(3) Uani 1 1 d . . . . .
C5 C 0.74943(14) 0.18604(12) 0.10765(8) 0.0133(2) Uani 1 1 d . . . . .
C4 C 0.93965(14) 0.26871(12) 0.25713(8) 0.0151(3) Uani 1 1 d . . . . .
C32 C 0.28023(15) 0.32510(13) 0.37830(8) 0.0175(3) Uani 1 1 d . . . . .
C2 C 1.01297(14) 0.11747(13) 0.14205(8) 0.0160(3) Uani 1 1 d . . . . .
C11 C 0.81386(15) 0.38633(13) 0.03581(8) 0.0172(3) Uani 1 1 d . . . . .
H11 H 0.887260 0.370181 0.070765 0.021 Uiso 1 1 calc R . . . .
C23 C 0.66150(15) 0.33500(13) 0.25630(8) 0.0161(3) Uani 1 1 d . . . . .
C33 C 0.18304(17) 0.42969(14) 0.42608(9) 0.0221(3) Uani 1 1 d . . . . .
C19 C 1.00230(16) 0.38626(13) 0.22655(8) 0.0191(3) Uani 1 1 d . . . . .
H19A H 1.098210 0.377832 0.243317 0.023 Uiso 1 1 calc R . . . .
H19B H 1.028716 0.384691 0.167280 0.023 Uiso 1 1 calc R . . . .
C31 C 0.44671(15) 0.31915(13) 0.37329(8) 0.0164(3) Uani 1 1 d . . . . .
C14 C 0.65259(15) 0.00848(13) 0.19313(8) 0.0173(3) Uani 1 1 d . . . . .
H14 H 0.729321 0.018908 0.221873 0.021 Uiso 1 1 calc R . . . .
C24 C 0.52865(15) 0.39097(13) 0.30294(8) 0.0154(3) Uani 1 1 d . . . . .
C7 C 0.63753(16) 0.27381(13) -0.00146(8) 0.0192(3) Uani 1 1 d . . . . .
H7 H 0.628834 0.333935 -0.043189 0.023 Uiso 1 1 calc R . . . .
C3 C 1.05645(15) 0.14813(13) 0.21805(8) 0.0184(3) Uani 1 1 d . . . . .
H3A H 1.054891 0.076484 0.255975 0.022 Uiso 1 1 calc R . . . .
H3B H 1.160674 0.162120 0.203729 0.022 Uiso 1 1 calc R . . . .
C9 C 0.56342(16) 0.09716(13) 0.07132(9) 0.0198(3) Uani 1 1 d . . . . .
H9 H 0.503901 0.036487 0.079477 0.024 Uiso 1 1 calc R . . . .
C35 C 0.41544(17) 0.37450(14) 0.45663(8) 0.0215(3) Uani 1 1 d . . . . .
C15 C 0.49348(17) 0.04624(14) 0.25087(9) 0.0247(3) Uani 1 1 d . . . . .
H15A H 0.466069 0.137533 0.261489 0.037 Uiso 1 1 calc GR . . . .
H15B H 0.494589 0.000031 0.301243 0.037 Uiso 1 1 calc GR . . . .
H15C H 0.418265 0.025239 0.226709 0.037 Uiso 1 1 calc GR . . . .
C27 C 0.27358(17) 0.68485(15) 0.23487(10) 0.0265(3) Uani 1 1 d . . . . .
H27 H 0.209453 0.706556 0.198754 0.032 Uiso 1 1 calc R . . . .
C30 C 0.46267(16) 0.62125(14) 0.33914(9) 0.0211(3) Uani 1 1 d . . . . .
H30 H 0.527667 0.600213 0.374841 0.025 Uiso 1 1 calc R . . . .
C21 C 0.89821(16) 0.26689(14) 0.34936(8) 0.0191(3) Uani 1 1 d . . . . .
H21A H 0.987540 0.275270 0.367734 0.023 Uiso 1 1 calc R . . . .
H21B H 0.813743 0.342063 0.369085 0.023 Uiso 1 1 calc R . . . .
C16 C 0.68962(18) -0.13137(13) 0.16921(9) 0.0238(3) Uani 1 1 d . . . . .
H16A H 0.612573 -0.144583 0.143336 0.036 Uiso 1 1 calc GR . . . .
H16B H 0.689226 -0.184278 0.217134 0.036 Uiso 1 1 calc GR . . . .
H16C H 0.790728 -0.154583 0.131899 0.036 Uiso 1 1 calc GR . . . .
C17 C 1.11134(15) 0.15976(14) 0.06472(8) 0.0214(3) Uani 1 1 d . . . . .
H17A H 1.068330 0.151503 0.019607 0.032 Uiso 1 1 calc GR . . . .
H17B H 1.215880 0.106409 0.055059 0.032 Uiso 1 1 calc GR . . . .
H17C H 1.112563 0.248353 0.070140 0.032 Uiso 1 1 calc GR . . . .
C26 C 0.35289(16) 0.55981(14) 0.24072(8) 0.0215(3) Uani 1 1 d . . . . .
H26 H 0.341674 0.496385 0.208900 0.026 Uiso 1 1 calc R . . . .
C18 C 1.03199(16) -0.02524(13) 0.13461(9) 0.0236(3) Uani 1 1 d . . . . .
H18A H 0.975727 -0.056620 0.184435 0.035 Uiso 1 1 calc GR . . . .
H18B H 1.140580 -0.068815 0.124593 0.035 Uiso 1 1 calc GR . . . .
H18C H 0.991828 -0.041603 0.090044 0.035 Uiso 1 1 calc GR . . . .
C13 C 0.90426(17) 0.39531(15) -0.05106(9) 0.0249(3) Uani 1 1 d . . . . .
H13A H 0.973953 0.312798 -0.068421 0.037 Uiso 1 1 calc GR . . . .
H13B H 0.963308 0.458870 -0.054548 0.037 Uiso 1 1 calc GR . . . .
H13C H 0.833257 0.420013 -0.085704 0.037 Uiso 1 1 calc GR . . . .
C8 C 0.55318(16) 0.18369(14) 0.00989(9) 0.0217(3) Uani 1 1 d . . . . .
H8 H 0.488639 0.181323 -0.024333 0.026 Uiso 1 1 calc R . . . .
C20 C 0.89710(19) 0.51501(14) 0.25447(10) 0.0274(3) Uani 1 1 d . . . . .
H20A H 0.948045 0.581737 0.231378 0.041 Uiso 1 1 calc GR . . . .
H20B H 0.872910 0.519857 0.313026 0.041 Uiso 1 1 calc GR . . . .
H20C H 0.802539 0.526400 0.236982 0.041 Uiso 1 1 calc GR . . . .
C28 C 0.28775(17) 0.77802(14) 0.28159(10) 0.0282(3) Uani 1 1 d . . . . .
H28 H 0.232781 0.863411 0.277985 0.034 Uiso 1 1 calc R . . . .
C12 C 0.69708(17) 0.51248(13) 0.06175(10) 0.0252(3) Uani 1 1 d . . . . .
H12A H 0.626625 0.532104 0.026650 0.038 Uiso 1 1 calc GR . . . .
H12B H 0.750528 0.580005 0.058022 0.038 Uiso 1 1 calc GR . . . .
H12C H 0.639429 0.505985 0.117164 0.038 Uiso 1 1 calc GR . . . .
C34 C 0.26876(18) 0.46108(14) 0.47630(9) 0.0249(3) Uani 1 1 d . . . . .
C39 C 0.0882(3) 0.2476(3) 0.60203(16) 0.0247(7) Uani 0.866(7) 1 d . . P A 1
H39 H 0.002739 0.304983 0.634346 0.030 Uiso 0.866(7) 1 calc R . P A 1
C22 C 0.85046(18) 0.14932(15) 0.38788(9) 0.0261(3) Uani 1 1 d . . . . .
H22A H 0.777539 0.128890 0.361762 0.039 Uiso 1 1 calc GR . . . .
H22B H 0.802420 0.165607 0.444958 0.039 Uiso 1 1 calc GR . . . .
H22C H 0.940744 0.077913 0.381656 0.039 Uiso 1 1 calc GR . . . .
C40 C 0.2397(3) 0.2156(2) 0.61164(13) 0.0223(6) Uani 0.866(7) 1 d . . P A 1
H40 H 0.274701 0.250016 0.650546 0.027 Uiso 0.866(7) 1 calc R . P A 1
C29 C 0.38266(18) 0.74583(14) 0.33362(10) 0.0278(3) Uani 1 1 d . . . . .
H29 H 0.392899 0.809457 0.365637 0.033 Uiso 1 1 calc R . . . .
C36 C 0.3302(3) 0.12251(19) 0.55260(17) 0.0281(7) Uani 0.866(7) 1 d . . P A 1
H36 H 0.435446 0.082384 0.546526 0.034 Uiso 0.866(7) 1 calc R . P A 1
C37 C 0.2388(5) 0.1006(2) 0.50566(12) 0.0329(8) Uani 0.866(7) 1 d . . P A 1
H37 H 0.270910 0.043816 0.461431 0.040 Uiso 0.866(7) 1 calc R . P A 1
C38 C 0.0878(4) 0.1781(4) 0.5352(2) 0.0330(8) Uani 0.866(7) 1 d . . P A 1
H38 H 0.002344 0.182306 0.513895 0.040 Uiso 0.866(7) 1 calc R . P A 1
H31 H 0.507(2) 0.231(2) 0.3706(12) 0.040 Uiso 1 1 d R . . . .
H32 H 0.248(2) 0.2838(19) 0.3406(13) 0.040 Uiso 1 1 d R . . . .
H33 H 0.078(2) 0.4705(19) 0.4276(12) 0.040 Uiso 1 1 d R . . . .
H35 H 0.497(2) 0.3709(19) 0.4826(12) 0.040 Uiso 1 1 d R . . . .
C37A C 0.1591(18) 0.1204(12) 0.4944(7) 0.024(3) Uani 0.134(7) 1 d . U P A 2
H37A H 0.143413 0.084929 0.449235 0.029 Uiso 0.134(7) 1 calc R . P A 2
C38A C 0.0470(14) 0.2071(19) 0.5503(11) 0.028(4) Uani 0.134(7) 1 d G U P A 2
H38A H -0.056869 0.239877 0.549014 0.033 Uiso 0.134(7) 1 calc R . P A 2
C39A C 0.117(2) 0.236(2) 0.6084(10) 0.040(6) Uani 0.134(7) 1 d G U P A 2
H39A H 0.068862 0.291984 0.652828 0.049 Uiso 0.134(7) 1 calc R . P A 2
C40A C 0.2730(19) 0.168(2) 0.5885(10) 0.041(4) Uani 0.134(7) 1 d G U P A 2
H40A H 0.346851 0.169238 0.617210 0.049 Uiso 0.134(7) 1 calc R . P A 2
C36A C 0.2988(14) 0.0959(16) 0.5180(11) 0.045(5) Uani 0.134(7) 1 d G U P A 2
H36A H 0.396230 0.034561 0.491835 0.054 Uiso 0.134(7) 1 calc R . P A 2
H34 H 0.230(3) 0.528(2) 0.5174(14) 0.054 Uiso 1 1 d R . . . .

loop_
_atom_site_aniso_label
_atom_site_aniso_U_11
_atom_site_aniso_U_22
_atom_site_aniso_U_33
_atom_site_aniso_U_23
_atom_site_aniso_U_13
_atom_site_aniso_U_12
Co1 0.02045(13) 0.01909(13) 0.01482(12) 0.00004(9) 0.00075(9) -0.00489(9)
N1 0.0099(5) 0.0148(5) 0.0132(5) -0.0043(4) -0.0030(4) 0.0008(4)
C6 0.0130(6) 0.0158(6) 0.0147(6) -0.0030(5) -0.0017(5) 0.0001(5)
C1 0.0141(6) 0.0126(6) 0.0113(6) 0.0003(5) -0.0034(5) -0.0037(5)
C10 0.0139(6) 0.0149(6) 0.0156(6) -0.0045(5) -0.0026(5) -0.0001(5)
C25 0.0118(6) 0.0202(7) 0.0138(6) -0.0017(5) 0.0025(5) -0.0033(5)
C5 0.0106(6) 0.0149(6) 0.0127(6) -0.0047(5) -0.0027(5) 0.0009(5)
C4 0.0144(6) 0.0174(6) 0.0146(6) -0.0001(5) -0.0052(5) -0.0041(5)
C32 0.0156(6) 0.0213(7) 0.0143(6) -0.0003(5) -0.0016(5) -0.0044(5)
C2 0.0101(6) 0.0182(6) 0.0171(6) -0.0029(5) -0.0031(5) 0.0015(5)
C11 0.0156(6) 0.0175(6) 0.0175(7) 0.0018(5) -0.0038(5) -0.0029(5)
C23 0.0169(6) 0.0189(6) 0.0145(6) -0.0025(5) -0.0056(5) -0.0055(5)
C33 0.0176(7) 0.0198(7) 0.0221(7) 0.0034(6) 0.0038(5) -0.0020(5)
C19 0.0185(6) 0.0239(7) 0.0169(6) 0.0009(6) -0.0041(5) -0.0095(6)
C31 0.0146(6) 0.0186(6) 0.0150(6) -0.0017(5) -0.0032(5) -0.0024(5)
C14 0.0174(6) 0.0176(6) 0.0169(6) -0.0012(5) -0.0038(5) -0.0047(5)
C24 0.0141(6) 0.0192(6) 0.0133(6) -0.0029(5) -0.0034(5) -0.0039(5)
C7 0.0192(6) 0.0202(7) 0.0172(7) 0.0004(5) -0.0069(5) -0.0005(5)
C3 0.0138(6) 0.0217(7) 0.0194(7) -0.0012(6) -0.0068(5) -0.0008(5)
C9 0.0190(7) 0.0191(7) 0.0239(7) -0.0036(6) -0.0081(6) -0.0058(5)
C35 0.0256(7) 0.0273(7) 0.0142(7) 0.0003(6) -0.0035(6) -0.0127(6)
C15 0.0237(7) 0.0238(7) 0.0250(7) -0.0038(6) 0.0014(6) -0.0093(6)
C27 0.0206(7) 0.0293(8) 0.0273(8) 0.0066(6) -0.0060(6) -0.0035(6)
C30 0.0209(7) 0.0225(7) 0.0193(7) -0.0015(6) -0.0028(6) -0.0060(6)
C21 0.0207(7) 0.0252(7) 0.0141(6) 0.0014(5) -0.0065(5) -0.0089(6)
C16 0.0287(8) 0.0175(7) 0.0227(7) 0.0005(6) -0.0045(6) -0.0033(6)
C17 0.0137(6) 0.0273(7) 0.0184(7) -0.0032(6) 0.0000(5) 0.0002(5)
C26 0.0199(7) 0.0248(7) 0.0184(7) -0.0011(6) -0.0029(5) -0.0048(6)
C18 0.0178(7) 0.0189(7) 0.0306(8) -0.0056(6) -0.0063(6) 0.0034(5)
C13 0.0252(7) 0.0279(8) 0.0203(7) 0.0032(6) -0.0019(6) -0.0086(6)
C8 0.0205(7) 0.0240(7) 0.0233(7) -0.0033(6) -0.0125(6) -0.0025(6)
C20 0.0336(8) 0.0210(7) 0.0272(8) -0.0020(6) 0.0000(6) -0.0134(6)
C28 0.0233(7) 0.0186(7) 0.0366(9) 0.0060(6) -0.0005(6) -0.0024(6)
C12 0.0231(7) 0.0174(7) 0.0324(8) 0.0001(6) -0.0047(6) -0.0025(6)
C34 0.0327(8) 0.0199(7) 0.0171(7) -0.0036(6) 0.0063(6) -0.0093(6)
C39 0.0211(11) 0.0313(13) 0.0185(11) 0.0081(9) 0.0010(9) -0.0085(9)
C22 0.0306(8) 0.0305(8) 0.0208(7) 0.0071(6) -0.0093(6) -0.0126(6)
C40 0.0287(12) 0.0203(11) 0.0143(10) 0.0014(8) -0.0024(8) -0.0027(9)
C29 0.0310(8) 0.0198(7) 0.0304(8) -0.0043(6) -0.0008(7) -0.0080(6)
C36 0.0336(11) 0.0167(10) 0.0249(13) 0.0034(9) 0.0002(10) 0.0017(8)
C37 0.058(2) 0.0192(11) 0.0223(11) -0.0002(8) -0.0034(13) -0.0178(12)
C38 0.0438(17) 0.040(2) 0.0268(16) 0.0133(14) -0.0123(15) -0.0298(15)
C37A 0.019(6) 0.025(6) 0.022(6) 0.003(4) 0.004(5) -0.003(5)
C38A 0.026(6) 0.024(7) 0.026(7) -0.001(5) 0.012(5) -0.011(4)
C39A 0.040(7) 0.047(11) 0.032(7) -0.006(7) 0.004(5) -0.018(6)
C40A 0.039(7) 0.056(10) 0.028(8) 0.001(6) -0.002(5) -0.017(6)
C36A 0.025(6) 0.068(11) 0.038(8) -0.011(7) -0.006(5) -0.002(5)

loop_
_atom_type_symbol
_atom_type_description
_atom_type_scat_dispersion_real
_atom_type_scat_dispersion_imag
_atom_type_scat_source
C C 0.0181 0.0091 'International Tables Vol C Tables 4.2.6.8 and 6.1.1.4'
H H 0.0000 0.0000 'International Tables Vol C Tables 4.2.6.8 and 6.1.1.4'
Co Co -2.3653 3.6143 'International Tables Vol C Tables 4.2.6.8 and 6.1.1.4'
N N 0.0311 0.0180 'International Tables Vol C Tables 4.2.6.8 and 6.1.1.4'

loop_
_geom_angle_atom_site_label_1
_geom_angle_atom_site_label_2
_geom_angle_atom_site_label_3
_geom_angle
C32 Co1 C35 66.89(6)
C32 Co1 C39 147.06(9)
C32 Co1 C40 168.69(8)
C32 Co1 C36 128.61(9)
C32 Co1 C37 105.16(7)
C32 Co1 C38 113.37(9)
C32 Co1 C39A 154.9(5)
C32 Co1 C36A 111.9(5)
C33 Co1 C32 41.49(6)
C33 Co1 C35 69.39(6)
C33 Co1 C34 42.20(7)
C33 Co1 C39 121.75(9)
C33 Co1 C40 149.47(8)
C33 Co1 C36 170.02(9)
C33 Co1 C37 136.25(11)
C33 Co1 C38 115.55(10)
C33 Co1 C39A 129.2(6)
C33 Co1 C40A 167.2(7)
C33 Co1 C36A 150.1(6)
C35 Co1 C39 142.48(9)
C35 Co1 C40 111.23(7)
C35 Co1 C36 106.99(8)
C35 Co1 C38 173.29(12)
C35 Co1 C39A 137.0(5)
C35 Co1 C36A 118.2(4)
C34 Co1 C32 69.39(6)
C34 Co1 C35 41.53(6)
C34 Co1 C39 119.72(9)
C34 Co1 C40 117.20(8)
C34 Co1 C36 140.21(10)
C34 Co1 C37 172.69(9)
C34 Co1 C38 145.17(12)
C34 Co1 C39A 121.2(5)
C34 Co1 C40A 131.3(5)
C34 Co1 C36A 158.8(4)
C40 Co1 C39 39.57(9)
C36 Co1 C39 66.98(11)
C36 Co1 C40 40.32(9)
C37 Co1 C35 132.35(12)
C37 Co1 C39 67.53(10)
C37 Co1 C40 67.36(9)
C37 Co1 C36 39.53(11)
C37 Co1 C38 40.96(13)
C38 Co1 C39 39.80(11)
C38 Co1 C40 67.10(10)
C38 Co1 C36 67.35(11)
C40A Co1 C32 151.3(7)
C40A Co1 C35 113.2(4)
C40A Co1 C39A 40.2(3)
C40A Co1 C36A 40.9(3)
C36A Co1 C39A 67.2(4)
C1 N1 C5 120.99(10)
C1 N1 C2 113.94(10)
C5 N1 C2 124.92(10)
C5 C6 C11 122.92(11)
C7 C6 C5 118.52(12)
C7 C6 C11 118.46(12)
N1 C1 C4 108.99(10)
C23 C1 N1 127.19(12)
C23 C1 C4 123.80(11)
C5 C10 C14 122.93(11)
C9 C10 C5 118.51(12)
C9 C10 C14 118.36(12)
C30 C25 C24 120.05(12)
C26 C25 C24 121.35(12)
C26 C25 C30 118.51(13)
C6 C5 N1 119.42(11)
C10 C5 N1 119.99(11)
C10 C5 C6 120.48(12)
C1 C4 C19 110.97(10)
C1 C4 C3 101.72(10)
C1 C4 C21 110.89(11)
C3 C4 C19 109.26(11)
C21 C4 C19 109.84(11)
C21 C4 C3 113.93(11)
Co1 C32 H32 124.6(12)
C33 C32 Co1 67.58(8)
C33 C32 C31 110.53(12)
C33 C32 H32 123.1(12)
C31 C32 Co1 90.87(8)
C31 C32 H32 123.1(12)
N1 C2 C3 101.52(10)
N1 C2 C17 112.74(11)
N1 C2 C18 111.77(11)
C17 C2 C3 112.85(11)
C18 C2 C3 110.80(11)
C18 C2 C17 107.20(11)
C6 C11 H11 108.1
C6 C11 C13 111.99(11)
C6 C11 C12 110.57(11)
C13 C11 H11 108.1
C12 C11 H11 108.1
C12 C11 C13 109.88(12)
C24 C23 C1 166.84(14)
Co1 C33 H33 122.6(12)
C32 C33 Co1 70.93(8)
C32 C33 C34 106.53(13)
C32 C33 H33 128.2(12)
C34 C33 Co1 68.91(9)
C34 C33 H33 125.2(12)
C4 C19 H19A 108.1
C4 C19 H19B 108.1
H19A C19 H19B 107.3
C20 C19 C4 116.62(11)
C20 C19 H19A 108.1
C20 C19 H19B 108.1
C32 C31 C24 116.40(11)
C32 C31 C35 94.67(11)
C32 C31 H31 110.8(12)
C24 C31 H31 107.5(12)
C35 C31 C24 116.34(11)
C35 C31 H31 110.8(12)
C10 C14 H14 108.1
C10 C14 C15 109.47(11)
C10 C14 C16 113.02(11)
C15 C14 H14 108.1
C16 C14 H14 108.1
C16 C14 C15 109.88(11)
C25 C24 C31 116.07(11)
C23 C24 C25 123.01(12)
C23 C24 C31 120.91(12)
C6 C7 H7 119.3
C8 C7 C6 121.37(13)
C8 C7 H7 119.3
C4 C3 C2 108.30(10)
C4 C3 H3A 110.0
C4 C3 H3B 110.0
C2 C3 H3A 110.0
C2 C3 H3B 110.0
H3A C3 H3B 108.4
C10 C9 H9 119.3
C8 C9 C10 121.37(13)
C8 C9 H9 119.3
Co1 C35 H35 124.6(12)
C31 C35 Co1 90.37(8)
C31 C35 H35 121.8(12)
C34 C35 Co1 67.20(8)
C34 C35 C31 110.18(12)
C34 C35 H35 125.2(12)
C14 C15 H15A 109.5
C14 C15 H15B 109.5
C14 C15 H15C 109.5
H15A C15 H15B 109.5
H15A C15 H15C 109.5
H15B C15 H15C 109.5
C26 C27 H27 119.9
C28 C27 H27 119.9
C28 C27 C26 120.17(14)
C25 C30 H30 119.7
C29 C30 C25 120.69(14)
C29 C30 H30 119.7
C4 C21 H21A 108.4
C4 C21 H21B 108.4
H21A C21 H21B 107.4
C22 C21 C4 115.67(12)
C22 C21 H21A 108.4
C22 C21 H21B 108.4
C14 C16 H16A 109.5
C14 C16 H16B 109.5
C14 C16 H16C 109.5
H16A C16 H16B 109.5
H16A C16 H16C 109.5
H16B C16 H16C 109.5
C2 C17 H17A 109.5
C2 C17 H17B 109.5
C2 C17 H17C 109.5
H17A C17 H17B 109.5
H17A C17 H17C 109.5
H17B C17 H17C 109.5
C25 C26 H26 119.6
C27 C26 C25 120.73(14)
C27 C26 H26 119.6
C2 C18 H18A 109.5
C2 C18 H18B 109.5
C2 C18 H18C 109.5
H18A C18 H18B 109.5
H18A C18 H18C 109.5
H18B C18 H18C 109.5
C11 C13 H13A 109.5
C11 C13 H13B 109.5
C11 C13 H13C 109.5
H13A C13 H13B 109.5
H13A C13 H13C 109.5
H13B C13 H13C 109.5
C7 C8 H8 120.2
C9 C8 C7 119.63(12)
C9 C8 H8 120.2
C19 C20 H20A 109.5
C19 C20 H20B 109.5
C19 C20 H20C 109.5
H20A C20 H20B 109.5
H20A C20 H20C 109.5
H20B C20 H20C 109.5
C27 C28 H28 120.2
C27 C28 C29 119.59(14)
C29 C28 H28 120.2
C11 C12 H12A 109.5
C11 C12 H12B 109.5
C11 C12 H12C 109.5
H12A C12 H12B 109.5
H12A C12 H12C 109.5
H12B C12 H12C 109.5
Co1 C34 H34 123.3(14)
C33 C34 Co1 68.89(8)
C33 C34 H34 125.4(14)
C35 C34 Co1 71.26(8)
C35 C34 C33 106.61(13)
C35 C34 H34 128.0(14)
Co1 C39 H39 128.1
C40 C39 Co1 69.07(13)
C40 C39 H39 126.3
C38 C39 Co1 67.99(14)
C38 C39 H39 126.3
C38 C39 C40 107.3(2)
C21 C22 H22A 109.5
C21 C22 H22B 109.5
C21 C22 H22C 109.5
H22A C22 H22B 109.5
H22A C22 H22C 109.5
H22B C22 H22C 109.5
Co1 C40 H40 125.1
C39 C40 Co1 71.37(13)
C39 C40 H40 126.0
C39 C40 C36 108.0(2)
C36 C40 Co1 69.14(11)
C36 C40 H40 126.0
C30 C29 C28 120.31(14)
C30 C29 H29 119.8
C28 C29 H29 119.8
Co1 C36 H36 126.1
C40 C36 Co1 70.53(11)
C40 C36 H36 125.8
C37 C36 Co1 69.22(12)
C37 C36 C40 108.5(2)
C37 C36 H36 125.8
Co1 C37 H37 124.2
C36 C37 Co1 71.26(11)
C36 C37 H37 125.9
C36 C37 C38 108.2(2)
C38 C37 Co1 70.25(16)
C38 C37 H37 125.9
Co1 C38 H38 124.6
C39 C38 Co1 72.20(13)
C39 C38 C37 108.0(2)
C39 C38 H38 126.0
C37 C38 Co1 68.79(15)
C37 C38 H38 126.0
Co1 C37A H37A 127.1
C38A C37A Co1 72.3(8)
C38A C37A H37A 126.0
C36A C37A Co1 66.2(7)
C36A C37A H37A 126.0
C36A C37A C38A 108.0
Co1 C38A H38A 128.5
C37A C38A Co1 69.6(7)
C37A C38A H38A 126.0
C39A C38A Co1 67.5(5)
C39A C38A C37A 108.0
C39A C38A H38A 126.0
Co1 C39A H39A 125.2
C38A C39A Co1 73.9(5)
C38A C39A H39A 126.0
C38A C39A C40A 108.0
C40A C39A Co1 66.4(7)
C40A C39A H39A 126.0
Co1 C40A H40A 121.6
C39A C40A Co1 73.3(9)
C39A C40A H40A 126.0
C39A C40A C36A 108.0
C36A C40A Co1 70.7(7)
C36A C40A H40A 126.0
Co1 C36A H36A 125.9
C37A C36A Co1 74.4(6)
C37A C36A C40A 108.0
C37A C36A H36A 125.9
C40A C36A Co1 68.4(6)
C40A C36A H36A 125.9

loop_
_geom_bond_atom_site_label_1
_geom_bond_atom_site_label_2
_geom_bond_distance
Co1 C32 2.0249(14)
Co1 C33 1.9806(15)
Co1 C35 2.0349(14)
Co1 C34 1.9809(15)
Co1 C39 2.110(3)
Co1 C40 2.079(2)
Co1 C36 2.0609(19)
Co1 C37 2.0347(19)
Co1 C38 2.054(3)
Co1 C39A 2.11(2)
Co1 C40A 2.015(15)
Co1 C36A 2.046(16)
N1 C1 1.3947(17)
N1 C5 1.4347(16)
N1 C2 1.4884(15)
C6 C5 1.4129(18)
C6 C11 1.5205(18)
C6 C7 1.3962(19)
C1 C4 1.5308(17)
C1 C23 1.3194(19)
C10 C5 1.4090(19)
C10 C14 1.5194(18)
C10 C9 1.3993(18)
C25 C24 1.4991(18)
C25 C30 1.396(2)
C25 C26 1.394(2)
C4 C19 1.5523(18)
C4 C3 1.5432(18)
C4 C21 1.5405(18)
C32 C33 1.419(2)
C32 C31 1.5193(18)
C32 H32 0.96(2)
C2 C3 1.5454(18)
C2 C17 1.5361(19)
C2 C18 1.5314(19)
C11 H11 1.0000
C11 C13 1.5345(19)
C11 C12 1.5328(19)
C23 C24 1.3148(19)
C33 C34 1.426(2)
C33 H33 0.97(2)
C19 H19A 0.9900
C19 H19B 0.9900
C19 C20 1.521(2)
C31 C24 1.5475(18)
C31 C35 1.5235(19)
C31 H31 0.98(2)
C14 H14 1.0000
C14 C15 1.5358(19)
C14 C16 1.5343(19)
C7 H7 0.9500
C7 C8 1.384(2)
C3 H3A 0.9900
C3 H3B 0.9900
C9 H9 0.9500
C9 C8 1.383(2)
C35 C34 1.425(2)
C35 H35 0.97(2)
C15 H15A 0.9800
C15 H15B 0.9800
C15 H15C 0.9800
C27 H27 0.9500
C27 C26 1.389(2)
C27 C28 1.386(2)
C30 H30 0.9500
C30 C29 1.386(2)
C21 H21A 0.9900
C21 H21B 0.9900
C21 C22 1.525(2)
C16 H16A 0.9800
C16 H16B 0.9800
C16 H16C 0.9800
C17 H17A 0.9800
C17 H17B 0.9800
C17 H17C 0.9800
C26 H26 0.9500
C18 H18A 0.9800
C18 H18B 0.9800
C18 H18C 0.9800
C13 H13A 0.9800
C13 H13B 0.9800
C13 H13C 0.9800
C8 H8 0.9500
C20 H20A 0.9800
C20 H20B 0.9800
C20 H20C 0.9800
C28 H28 0.9500
C28 C29 1.386(2)
C12 H12A 0.9800
C12 H12B 0.9800
C12 H12C 0.9800
C34 H34 0.98(2)
C39 H39 0.9500
C39 C40 1.418(3)
C39 C38 1.418(4)
C22 H22A 0.9800
C22 H22B 0.9800
C22 H22C 0.9800
C40 H40 0.9500
C40 C36 1.427(3)
C29 H29 0.9500
C36 H36 0.9500
C36 C37 1.385(4)
C37 H37 0.9500
C37 C38 1.431(5)
C38 H38 0.9500
C37A H37A 0.9500
C37A C38A 1.4200
C37A C36A 1.4200
C38A H38A 0.9500
C38A C39A 1.4200
C39A H39A 0.9500
C39A C40A 1.4200
C40A H40A 0.9500
C40A C36A 1.4200
C36A H36A 1.0000
